data_2229054
loop_
_publ_author_name
'Tahir, M. Nawaz'
'Shad, Hazoor Ahmad'

_publ_section_title
;
 <i>N</i>-{4-[(<i>E</i>)-(4-Methylphenyl)iminomethyl]phenyl}acetamide
;
_journal_coeditor_code GK2340
_journal_issue 2
_journal_name_full 'Acta Crystallographica Section E'
_journal_page_first o443
_journal_paper_doi 10.1107/S1600536811001887
_journal_volume 67
_journal_year 2011
_chemical_formula_iupac 'C16 H16 N2 O'
_chemical_formula_moiety 'C16 H16 N2 O'
_chemical_formula_sum 'C16 H16 N2 O'
_chemical_formula_weight 252.31
_chemical_name_systematic
;
<i>N</i>-{4-[(<i>E</i>)-(4-Methylphenyl)iminomethyl]phenyl}acetamide
;
_space_group_IT_number 1
_symmetry_cell_setting triclinic
_symmetry_space_group_name_Hall 'P 1'
_symmetry_space_group_name_H-M 'P 1'
_atom_sites_solution_hydrogens geom
_atom_sites_solution_primary direct
_atom_sites_solution_secondary difmap
_audit_creation_method SHELXL-97
_cell_angle_alpha 109.731(5)
_cell_angle_beta 91.799(6)
_cell_angle_gamma 100.679(6)
_cell_formula_units_Z 2
_cell_length_a 7.1044(8)
_cell_length_b 9.7393(10)
_cell_length_c 10.9236(12)
_cell_measurement_reflns_used 1460
_cell_measurement_temperature 296(2)
_cell_measurement_theta_max 25.05
_cell_measurement_theta_min 1.99
_cell_volume 695.51(13)
_computing_cell_refinement 'SAINT (Bruker, 2009)'
_computing_data_collection 'APEX2 (Bruker, 2009)'
_computing_data_reduction 'SAINT (Bruker, 2009)'
_computing_molecular_graphics 'ORTEP-3 for Windows (Farrugia, 1997) and PLATON (Spek, 2009)'
_computing_publication_material 'WinGX (Farrugia, 1999) and PLATON (Spek, 2009)'
_computing_structure_refinement 'SHELXL97 (Sheldrick, 2008)'
_computing_structure_solution 'SHELXS97 (Sheldrick, 2008)'
_diffrn_ambient_temperature 296(2)
_diffrn_detector_area_resol_mean 8.20
_diffrn_measured_fraction_theta_full 0.999
_diffrn_measured_fraction_theta_max 0.999
_diffrn_measurement_device_type 'Bruker Kappa APEXII CCD'
_diffrn_measurement_method \w
_diffrn_radiation_monochromator graphite
_diffrn_radiation_source 'fine-focus sealed tube'
_diffrn_radiation_type MoK\a
_diffrn_radiation_wavelength 0.71073
_diffrn_reflns_av_R_equivalents 0.0590
_diffrn_reflns_av_sigmaI/netI 0.0645
_diffrn_reflns_limit_h_max 8
_diffrn_reflns_limit_h_min -8
_diffrn_reflns_limit_k_max 11
_diffrn_reflns_limit_k_min -10
_diffrn_reflns_limit_l_max 13
_diffrn_reflns_limit_l_min -13
_diffrn_reflns_number 10024
_diffrn_reflns_theta_full 25.05
_diffrn_reflns_theta_max 25.05
_diffrn_reflns_theta_min 1.99
_diffrn_standards_number 0
_exptl_absorpt_coefficient_mu 0.076
_exptl_absorpt_correction_T_max 0.990
_exptl_absorpt_correction_T_min 0.980
_exptl_absorpt_correction_type multi-scan
_exptl_absorpt_process_details '(SADABS; Bruker, 2005)'
_exptl_crystal_colour colorless
_exptl_crystal_density_diffrn 1.205
_exptl_crystal_density_method 'not measured'
_exptl_crystal_description needle
_exptl_crystal_F_000 268
_exptl_crystal_size_max 0.26
_exptl_crystal_size_mid 0.16
_exptl_crystal_size_min 0.12
_refine_diff_density_max 0.160
_refine_diff_density_min -0.147
_refine_ls_goodness_of_fit_ref 0.966
_refine_ls_hydrogen_treatment constr
_refine_ls_matrix_type full
_refine_ls_number_parameters 339
_refine_ls_number_reflns 2453
_refine_ls_number_restraints 3
_refine_ls_restrained_S_all 0.966
_refine_ls_R_factor_all 0.0987
_refine_ls_R_factor_gt 0.0443
_refine_ls_shift/su_max 0.000
_refine_ls_shift/su_mean 0.000
_refine_ls_structure_factor_coef Fsqd
_refine_ls_weighting_details 'calc w=1/[\s^2^(Fo^2^)+(0.0520P)^2^] where P=(Fo^2^+2Fc^2^)/3'
_refine_ls_weighting_scheme calc
_refine_ls_wR_factor_gt 0.0910
_refine_ls_wR_factor_ref 0.1117
_reflns_number_gt 1460
_reflns_number_total 2453
_reflns_threshold_expression I>2\s(I)
_cod_data_source_file gk2340.cif
_cod_data_source_block I
_cod_database_code 2229054
_cod_database_fobs_code 2229054

loop_
_symmetry_equiv_pos_site_id
_symmetry_equiv_pos_as_xyz
1 x,y,z

loop_
_atom_site_aniso_label
_atom_site_aniso_U_11
_atom_site_aniso_U_22
_atom_site_aniso_U_33
_atom_site_aniso_U_12
_atom_site_aniso_U_13
_atom_site_aniso_U_23
O1 0.085(3) 0.051(2) 0.086(3) 0.0129(18) 0.032(2) 0.0348(19)
N1 0.051(3) 0.062(3) 0.063(3) 0.010(2) 0.015(2) 0.027(2)
N2 0.052(2) 0.044(2) 0.061(3) 0.0141(18) 0.013(2) 0.022(2)
C1 0.051(3) 0.060(3) 0.057(3) 0.016(2) 0.012(3) 0.028(3)
C2 0.060(3) 0.058(3) 0.064(4) 0.016(2) 0.010(3) 0.029(3)
C3 0.061(3) 0.058(3) 0.075(4) 0.011(2) 0.013(3) 0.038(3)
C4 0.051(3) 0.071(4) 0.057(4) 0.018(3) 0.007(3) 0.030(3)
C5 0.071(4) 0.058(3) 0.072(4) 0.020(3) 0.019(3) 0.022(3)
C6 0.066(4) 0.052(3) 0.073(4) 0.006(3) 0.021(3) 0.025(3)
C7 0.071(4) 0.104(5) 0.083(4) 0.023(3) 0.024(4) 0.046(4)
C8 0.051(3) 0.057(3) 0.056(3) 0.011(2) 0.008(3) 0.020(3)
C9 0.047(3) 0.051(3) 0.051(3) 0.010(2) 0.008(3) 0.021(2)
C10 0.064(3) 0.058(3) 0.053(3) 0.014(3) 0.014(3) 0.027(3)
C11 0.057(3) 0.055(3) 0.052(3) 0.014(2) 0.005(3) 0.025(3)
C12 0.044(3) 0.049(3) 0.046(3) 0.008(2) 0.008(3) 0.018(2)
C13 0.053(3) 0.052(3) 0.057(3) 0.010(2) 0.008(3) 0.025(2)
C14 0.053(3) 0.062(3) 0.062(3) 0.014(2) 0.006(3) 0.029(3)
C15 0.055(3) 0.047(3) 0.050(3) 0.001(2) 0.006(3) 0.013(2)
C16 0.061(3) 0.069(3) 0.073(4) 0.014(3) 0.024(3) 0.031(3)
O2 0.081(3) 0.060(2) 0.133(4) 0.0285(18) 0.030(2) 0.045(2)
N3 0.066(3) 0.056(3) 0.064(3) 0.011(2) 0.014(3) 0.022(2)
N4 0.064(3) 0.050(3) 0.075(3) 0.021(2) 0.023(3) 0.031(2)
C17 0.061(4) 0.045(3) 0.060(4) 0.010(2) 0.011(3) 0.020(3)
C18 0.061(3) 0.056(3) 0.065(4) 0.007(2) 0.006(3) 0.012(3)
C19 0.075(4) 0.060(3) 0.054(3) 0.015(3) 0.009(3) 0.012(3)
C20 0.063(4) 0.063(3) 0.064(4) 0.015(3) 0.015(3) 0.028(3)
C21 0.050(3) 0.080(4) 0.082(5) 0.005(3) 0.005(3) 0.025(3)
C22 0.061(3) 0.071(3) 0.057(3) 0.011(3) -0.002(3) 0.022(3)
C23 0.071(4) 0.098(4) 0.104(5) 0.014(3) 0.031(4) 0.029(4)
C24 0.068(4) 0.046(3) 0.059(4) 0.000(2) 0.003(3) 0.018(3)
C25 0.053(3) 0.052(3) 0.057(3) 0.006(2) 0.006(3) 0.024(3)
C26 0.084(4) 0.047(3) 0.070(4) 0.015(3) 0.026(4) 0.018(3)
C27 0.079(4) 0.040(3) 0.072(4) 0.008(3) 0.021(3) 0.023(3)
C28 0.055(3) 0.043(3) 0.057(4) 0.007(2) 0.006(3) 0.022(3)
C29 0.065(3) 0.050(3) 0.063(4) 0.013(2) 0.006(3) 0.019(3)
C30 0.063(3) 0.047(3) 0.066(4) 0.004(2) 0.009(3) 0.018(3)
C31 0.062(3) 0.060(3) 0.070(4) 0.019(3) 0.009(3) 0.031(3)
C32 0.078(4) 0.090(4) 0.104(5) 0.034(3) 0.034(4) 0.058(4)

loop_
_atom_site_type_symbol
_atom_site_label
_atom_site_fract_x
_atom_site_fract_y
_atom_site_fract_z
_atom_site_U_iso_or_equiv
_atom_site_thermal_displace_type
_atom_site_calc_flag
_atom_site_refinement_flags
_atom_site_occupancy
O O1 1.4696(5) 1.0625(3) -0.3349(3) 0.0708(16) Uani . . 1.000
N N1 0.7543(5) 0.8296(4) 0.1036(4) 0.0574(17) Uani . . 1.000
N N2 1.4290(5) 0.8628(4) -0.2684(4) 0.0507(14) Uani . . 1.000
C C1 0.5901(7) 0.8407(5) 0.1748(5) 0.0533(17) Uani . . 1.000
C C2 0.4818(7) 0.7111(5) 0.1826(5) 0.0581(19) Uani . . 1.000
C C3 0.3211(7) 0.7168(5) 0.2509(5) 0.0609(19) Uani . . 1.000
C C4 0.2630(7) 0.8479(5) 0.3122(5) 0.057(2) Uani . . 1.000
C C5 0.3734(7) 0.9758(5) 0.3047(5) 0.066(2) Uani . . 1.000
C C6 0.5329(7) 0.9738(5) 0.2353(5) 0.063(2) Uani . . 1.000
C C7 0.0872(8) 0.8530(7) 0.3878(6) 0.082(3) Uani . . 1.000
C C8 0.7950(7) 0.9097(5) 0.0340(5) 0.0546(17) Uani . . 1.000
C C9 0.9643(7) 0.9052(5) -0.0396(4) 0.0488(17) Uani . . 1.000
C C10 1.1009(7) 0.8263(5) -0.0238(5) 0.0560(17) Uani . . 1.000
C C11 1.2543(7) 0.8186(5) -0.0978(4) 0.0527(17) Uani . . 1.000
C C12 1.2758(6) 0.8876(5) -0.1894(4) 0.0461(17) Uani . . 1.000
C C13 1.1414(6) 0.9688(5) -0.2060(4) 0.0525(17) Uani . . 1.000
C C14 0.9869(7) 0.9764(5) -0.1296(5) 0.0568(17) Uani . . 1.000
C C15 1.5113(6) 0.9450(5) -0.3384(4) 0.0530(17) Uani . . 1.000
C C16 1.6605(5) 0.8800(3) -0.4230(4) 0.0656(19) Uani . . 1.000
O O2 -0.4539(3) 0.5959(2) 0.7256(3) 0.0861(18) Uani . . 1.000
N N3 0.2922(3) 0.3139(2) 0.2969(3) 0.0618(17) Uani . . 1.000
N N4 -0.3891(3) 0.3652(2) 0.6710(3) 0.0590(17) Uani . . 1.000
C C17 0.4543(7) 0.3342(5) 0.2265(5) 0.055(2) Uani . . 1.000
C C18 0.4305(7) 0.2583(5) 0.0940(5) 0.0638(19) Uani . . 1.000
C C19 0.5805(8) 0.2744(5) 0.0169(5) 0.0649(19) Uani . . 1.000
C C20 0.7579(8) 0.3651(6) 0.0740(6) 0.061(2) Uani . . 1.000
C C21 0.7813(7) 0.4324(6) 0.2065(6) 0.073(2) Uani . . 1.000
C C22 0.6329(7) 0.4202(5) 0.2829(5) 0.0637(17) Uani . . 1.000
C C23 0.9201(8) 0.3872(7) -0.0095(7) 0.093(3) Uani . . 1.000
C C24 0.2638(7) 0.4188(5) 0.3945(5) 0.060(2) Uani . . 1.000
C C25 0.0999(7) 0.4058(5) 0.4693(5) 0.0534(17) Uani . . 1.000
C C26 -0.0233(8) 0.2677(5) 0.4452(5) 0.067(2) Uani . . 1.000
C C27 -0.1822(8) 0.2570(5) 0.5138(5) 0.063(2) Uani . . 1.000
C C28 -0.2240(7) 0.3849(5) 0.6071(5) 0.0509(19) Uani . . 1.000
C C29 -0.1015(7) 0.5213(5) 0.6306(5) 0.0594(19) Uani . . 1.000
C C30 0.0582(7) 0.5293(5) 0.5624(5) 0.0601(19) Uani . . 1.000
C C31 -0.4956(7) 0.4670(5) 0.7260(5) 0.0609(19) Uani . . 1.000
C C32 -0.6685(8) 0.4123(6) 0.7853(6) 0.082(3) Uani . . 1.000
H H2 0.51695 0.62027 0.14207 0.0694 Uiso . . 1.000
H H2A 1.47558 0.78614 -0.27236 0.0609 Uiso . . 1.000
H H3 0.24979 0.62868 0.25548 0.0730 Uiso . . 1.000
H H5 0.33978 1.06663 0.34770 0.0789 Uiso . . 1.000
H H6 0.60181 1.06190 0.22925 0.0763 Uiso . . 1.000
H H7A -0.01968 0.85851 0.33489 0.1221 Uiso . . 1.000
H H7B 0.11396 0.93911 0.46638 0.1221 Uiso . . 1.000
H H7C 0.05609 0.76452 0.40979 0.1221 Uiso . . 1.000
H H8 0.71485 0.97357 0.02934 0.0652 Uiso . . 1.000
H H10 1.08883 0.77836 0.03701 0.0673 Uiso . . 1.000
H H11 1.34542 0.76574 -0.08575 0.0631 Uiso . . 1.000
H H13 1.15408 1.01698 -0.26662 0.0630 Uiso . . 1.000
H H14 0.89694 1.03103 -0.13976 0.0682 Uiso . . 1.000
H H16A 1.61524 0.85273 -0.51349 0.0982 Uiso . . 1.000
H H16B 1.68204 0.79327 -0.40626 0.0982 Uiso . . 1.000
H H16C 1.77890 0.95295 -0.40297 0.0982 Uiso . . 1.000
H H4 -0.42705 0.27822 0.67571 0.0708 Uiso . . 1.000
H H18 0.31304 0.19551 0.05503 0.0760 Uiso . . 1.000
H H19 0.56128 0.22404 -0.07300 0.0775 Uiso . . 1.000
H H21 0.90168 0.48860 0.24676 0.0868 Uiso . . 1.000
H H22 0.65334 0.47021 0.37281 0.0761 Uiso . . 1.000
H H23A 0.95401 0.49052 -0.00053 0.1393 Uiso . . 1.000
H H23B 0.87856 0.32785 -0.09943 0.1393 Uiso . . 1.000
H H23C 1.03017 0.35732 0.01878 0.1393 Uiso . . 1.000
H H24 0.35200 0.50929 0.42033 0.0709 Uiso . . 1.000
H H26 0.00187 0.18264 0.38272 0.0806 Uiso . . 1.000
H H27 -0.26223 0.16437 0.49809 0.0755 Uiso . . 1.000
H H29 -0.12660 0.60711 0.69199 0.0708 Uiso . . 1.000
H H30 0.14046 0.62137 0.57995 0.0723 Uiso . . 1.000
H H32A -0.75807 0.47678 0.79349 0.1221 Uiso . . 1.000
H H32B -0.62896 0.41233 0.87019 0.1221 Uiso . . 1.000
H H32C -0.72896 0.31278 0.73023 0.1221 Uiso . . 1.000

loop_
_atom_type_symbol
_atom_type_description
_atom_type_scat_dispersion_real
_atom_type_scat_dispersion_imag
_atom_type_scat_source
C C 0.0033 0.0016 'International Tables Vol C Tables 4.2.6.8 and 6.1.1.4'
H H 0.0000 0.0000 'International Tables Vol C Tables 4.2.6.8 and 6.1.1.4'
N N 0.0061 0.0033 'International Tables Vol C Tables 4.2.6.8 and 6.1.1.4'
O O 0.0106 0.0060 'International Tables Vol C Tables 4.2.6.8 and 6.1.1.4'

loop_
_geom_angle_atom_site_label_1
_geom_angle_atom_site_label_2
_geom_angle_atom_site_label_3
_geom_angle_site_symmetry_1
_geom_angle_site_symmetry_2
_geom_angle_site_symmetry_3
_geom_angle
_geom_angle_publ_flag
C1 N1 C8 . . . 119.8(4) no
C12 N2 C15 . . . 128.0(4) no
C15 N2 H2A . . . 116.00 no
C12 N2 H2A . . . 116.00 no
C17 N3 C24 . . . 120.6(4) no
C28 N4 C31 . . . 127.5(3) no
C31 N4 H4 . . . 116.00 no
C28 N4 H4 . . . 116.00 no
N1 C1 C6 . . . 123.5(5) no
N1 C1 C2 . . . 117.9(4) no
C2 C1 C6 . . . 118.6(5) no
C1 C2 C3 . . . 119.8(5) no
C2 C3 C4 . . . 122.4(5) no
C3 C4 C7 . . . 121.9(5) no
C5 C4 C7 . . . 121.0(5) no
C3 C4 C5 . . . 117.1(5) no
C4 C5 C6 . . . 122.1(5) no
C1 C6 C5 . . . 120.0(5) no
N1 C8 C9 . . . 122.2(5) no
C10 C9 C14 . . . 118.6(5) no
C8 C9 C10 . . . 121.2(4) no
C8 C9 C14 . . . 120.1(5) no
C9 C10 C11 . . . 120.2(5) no
C10 C11 C12 . . . 121.4(5) no
N2 C12 C11 . . . 117.2(4) no
C11 C12 C13 . . . 119.4(4) no
N2 C12 C13 . . . 123.3(4) no
C12 C13 C14 . . . 118.6(4) no
C9 C14 C13 . . . 121.8(5) no
N2 C15 C16 . . . 114.8(4) no
O1 C15 C16 . . . 121.9(4) no
O1 C15 N2 . . . 123.4(4) no
C1 C2 H2 . . . 120.00 no
C3 C2 H2 . . . 120.00 no
C2 C3 H3 . . . 119.00 no
C4 C3 H3 . . . 119.00 no
C6 C5 H5 . . . 119.00 no
C4 C5 H5 . . . 119.00 no
C1 C6 H6 . . . 120.00 no
C5 C6 H6 . . . 120.00 no
H7A C7 H7C . . . 109.00 no
H7B C7 H7C . . . 110.00 no
C4 C7 H7A . . . 109.00 no
C4 C7 H7B . . . 109.00 no
C4 C7 H7C . . . 109.00 no
H7A C7 H7B . . . 109.00 no
N1 C8 H8 . . . 119.00 no
C9 C8 H8 . . . 119.00 no
C11 C10 H10 . . . 120.00 no
C9 C10 H10 . . . 120.00 no
C10 C11 H11 . . . 119.00 no
C12 C11 H11 . . . 119.00 no
C14 C13 H13 . . . 121.00 no
C12 C13 H13 . . . 121.00 no
C9 C14 H14 . . . 119.00 no
C13 C14 H14 . . . 119.00 no
H16A C16 H16C . . . 109.00 no
H16B C16 H16C . . . 109.00 no
H16A C16 H16B . . . 109.00 no
C15 C16 H16A . . . 109.00 no
C15 C16 H16C . . . 109.00 no
C15 C16 H16B . . . 110.00 no
N3 C17 C22 . . . 124.5(4) no
N3 C17 C18 . . . 117.0(4) no
C18 C17 C22 . . . 118.4(5) no
C17 C18 C19 . . . 120.9(5) no
C18 C19 C20 . . . 120.2(5) no
C19 C20 C21 . . . 117.8(5) no
C19 C20 C23 . . . 120.6(5) no
C21 C20 C23 . . . 121.6(5) no
C20 C21 C22 . . . 122.3(5) no
C17 C22 C21 . . . 120.2(5) no
N3 C24 C25 . . . 123.2(4) no
C24 C25 C30 . . . 121.1(5) no
C26 C25 C30 . . . 118.3(5) no
C24 C25 C26 . . . 120.6(5) no
C25 C26 C27 . . . 120.3(5) no
C26 C27 C28 . . . 120.6(5) no
N4 C28 C27 . . . 117.1(4) no
C27 C28 C29 . . . 118.9(5) no
N4 C28 C29 . . . 124.0(4) no
C28 C29 C30 . . . 119.7(5) no
C25 C30 C29 . . . 122.3(5) no
N4 C31 C32 . . . 115.5(4) no
O2 C31 N4 . . . 121.9(4) no
O2 C31 C32 . . . 122.7(5) no
C17 C18 H18 . . . 120.00 no
C19 C18 H18 . . . 120.00 no
C18 C19 H19 . . . 120.00 no
C20 C19 H19 . . . 120.00 no
C20 C21 H21 . . . 119.00 no
C22 C21 H21 . . . 119.00 no
C17 C22 H22 . . . 120.00 no
C21 C22 H22 . . . 120.00 no
C20 C23 H23A . . . 109.00 no
C20 C23 H23B . . . 109.00 no
C20 C23 H23C . . . 109.00 no
H23A C23 H23B . . . 109.00 no
H23A C23 H23C . . . 109.00 no
H23B C23 H23C . . . 109.00 no
N3 C24 H24 . . . 118.00 no
C25 C24 H24 . . . 118.00 no
C25 C26 H26 . . . 120.00 no
C27 C26 H26 . . . 120.00 no
C26 C27 H27 . . . 120.00 no
C28 C27 H27 . . . 120.00 no
C28 C29 H29 . . . 120.00 no
C30 C29 H29 . . . 120.00 no
C25 C30 H30 . . . 119.00 no
C29 C30 H30 . . . 119.00 no
C31 C32 H32A . . . 109.00 no
C31 C32 H32B . . . 109.00 no
C31 C32 H32C . . . 109.00 no
H32A C32 H32B . . . 109.00 no
H32A C32 H32C . . . 109.00 no
H32B C32 H32C . . . 109.00 no

loop_
_geom_bond_atom_site_label_1
_geom_bond_atom_site_label_2
_geom_bond_site_symmetry_1
_geom_bond_site_symmetry_2
_geom_bond_distance
_geom_bond_publ_flag
O1 C15 . . 1.223(6) no
O2 C31 . . 1.237(6) no
N1 C1 . . 1.423(6) no
N1 C8 . . 1.265(7) no
N2 C12 . . 1.415(6) no
N2 C15 . . 1.355(6) no
N2 H2A . . 0.8600 no
N3 C24 . . 1.255(6) no
N3 C17 . . 1.425(6) no
N4 C28 . . 1.399(6) no
N4 C31 . . 1.349(6) no
N4 H4 . . 0.8600 no
C1 C2 . . 1.382(7) no
C1 C6 . . 1.384(7) no
C2 C3 . . 1.383(7) no
C3 C4 . . 1.373(7) no
C4 C5 . . 1.373(7) no
C4 C7 . . 1.518(8) no
C5 C6 . . 1.383(7) no
C8 C9 . . 1.467(7) no
C9 C10 . . 1.385(7) no
C9 C14 . . 1.379(7) no
C10 C11 . . 1.375(7) no
C11 C12 . . 1.379(7) no
C12 C13 . . 1.391(7) no
C13 C14 . . 1.397(7) no
C15 C16 . . 1.514(6) no
C2 H2 . . 0.9300 no
C3 H3 . . 0.9300 no
C5 H5 . . 0.9300 no
C6 H6 . . 0.9300 no
C7 H7C . . 0.9600 no
C7 H7A . . 0.9600 no
C7 H7B . . 0.9600 no
C8 H8 . . 0.9300 no
C10 H10 . . 0.9300 no
C11 H11 . . 0.9300 no
C13 H13 . . 0.9300 no
C14 H14 . . 0.9300 no
C16 H16C . . 0.9600 no
C16 H16A . . 0.9600 no
C16 H16B . . 0.9600 no
C17 C22 . . 1.378(7) no
C17 C18 . . 1.373(7) no
C18 C19 . . 1.398(7) no
C19 C20 . . 1.387(8) no
C20 C21 . . 1.362(9) no
C20 C23 . . 1.521(9) no
C21 C22 . . 1.378(8) no
C24 C25 . . 1.454(7) no
C25 C30 . . 1.376(7) no
C25 C26 . . 1.398(7) no
C26 C27 . . 1.382(8) no
C27 C28 . . 1.406(7) no
C28 C29 . . 1.384(7) no
C29 C30 . . 1.381(7) no
C31 C32 . . 1.501(8) no
C18 H18 . . 0.9300 no
C19 H19 . . 0.9300 no
C21 H21 . . 0.9300 no
C22 H22 . . 0.9300 no
C23 H23A . . 0.9600 no
C23 H23B . . 0.9600 no
C23 H23C . . 0.9600 no
C24 H24 . . 0.9300 no
C26 H26 . . 0.9300 no
C27 H27 . . 0.9300 no
C29 H29 . . 0.9300 no
C30 H30 . . 0.9300 no
C32 H32A . . 0.9600 no
C32 H32B . . 0.9600 no
C32 H32C . . 0.9600 no

loop_
_geom_hbond_atom_site_label_D
_geom_hbond_atom_site_label_H
_geom_hbond_atom_site_label_A
_geom_hbond_site_symmetry_A
_geom_hbond_distance_DH
_geom_hbond_distance_HA
_geom_hbond_distance_DA
_geom_hbond_angle_DHA
_geom_hbond_publ_flag
N2 H2A O2 1_754 0.86 2.00 2.854(5) 172 yes
N4 H4 O1 1_346 0.86 2.06 2.911(4) 173 yes
C13 H13 O1 . 0.93 2.40 2.922(6) 116 yes
C29 H29 O2 . 0.93 2.35 2.864(6) 114 yes

loop_
_geom_torsion_atom_site_label_1
_geom_torsion_atom_site_label_2
_geom_torsion_atom_site_label_3
_geom_torsion_atom_site_label_4
_geom_torsion_site_symmetry_1
_geom_torsion_site_symmetry_2
_geom_torsion_site_symmetry_3
_geom_torsion_site_symmetry_4
_geom_torsion
_geom_torsion_publ_flag
C8 N1 C1 C2 . . . . 141.7(5) no
C8 N1 C1 C6 . . . . -37.7(7) no
C1 N1 C8 C9 . . . . 178.8(4) no
C15 N2 C12 C11 . . . . -160.9(4) no
C15 N2 C12 C13 . . . . 23.5(7) no
C12 N2 C15 O1 . . . . 5.3(7) no
C12 N2 C15 C16 . . . . -174.5(4) no
C24 N3 C17 C18 . . . . -146.3(5) no
C24 N3 C17 C22 . . . . 35.9(7) no
C17 N3 C24 C25 . . . . 179.1(4) no
C31 N4 C28 C27 . . . . -154.6(5) no
C31 N4 C28 C29 . . . . 25.5(7) no
C28 N4 C31 O2 . . . . -0.4(7) no
C28 N4 C31 C32 . . . . 178.7(4) no
N1 C1 C2 C3 . . . . 180.0(5) no
C6 C1 C2 C3 . . . . -0.6(8) no
N1 C1 C6 C5 . . . . -178.9(5) no
C2 C1 C6 C5 . . . . 1.7(8) no
C1 C2 C3 C4 . . . . 0.2(8) no
C2 C3 C4 C5 . . . . -0.9(8) no
C2 C3 C4 C7 . . . . -179.5(5) no
C3 C4 C5 C6 . . . . 2.0(8) no
C7 C4 C5 C6 . . . . -179.3(5) no
C4 C5 C6 C1 . . . . -2.5(8) no
N1 C8 C9 C10 . . . . -8.0(8) no
N1 C8 C9 C14 . . . . 169.9(5) no
C8 C9 C14 C13 . . . . -176.9(5) no
C8 C9 C10 C11 . . . . 177.3(5) no
C14 C9 C10 C11 . . . . -0.7(7) no
C10 C9 C14 C13 . . . . 1.0(7) no
C9 C10 C11 C12 . . . . -0.4(7) no
C10 C11 C12 N2 . . . . -174.8(4) no
C10 C11 C12 C13 . . . . 1.1(7) no
N2 C12 C13 C14 . . . . 174.9(4) no
C11 C12 C13 C14 . . . . -0.7(7) no
C12 C13 C14 C9 . . . . -0.4(7) no
N3 C17 C18 C19 . . . . 178.5(4) no
C22 C17 C18 C19 . . . . -3.6(8) no
N3 C17 C22 C21 . . . . 179.7(5) no
C18 C17 C22 C21 . . . . 1.9(8) no
C17 C18 C19 C20 . . . . 1.5(8) no
C18 C19 C20 C21 . . . . 2.2(8) no
C18 C19 C20 C23 . . . . -178.1(5) no
C19 C20 C21 C22 . . . . -4.0(9) no
C23 C20 C21 C22 . . . . 176.4(6) no
C20 C21 C22 C17 . . . . 1.9(9) no
N3 C24 C25 C26 . . . . 8.0(8) no
N3 C24 C25 C30 . . . . -169.8(5) no
C24 C25 C26 C27 . . . . -178.0(5) no
C30 C25 C26 C27 . . . . 0.0(8) no
C24 C25 C30 C29 . . . . 176.9(5) no
C26 C25 C30 C29 . . . . -1.0(8) no
C25 C26 C27 C28 . . . . 1.1(8) no
C26 C27 C28 N4 . . . . 179.0(5) no
C26 C27 C28 C29 . . . . -1.1(8) no
N4 C28 C29 C30 . . . . 180.0(4) no
C27 C28 C29 C30 . . . . 0.1(8) no
C28 C29 C30 C25 . . . . 0.9(8) no
